data_4067169
loop_
_publ_author_name
'Xu, Tao'
'Gong, Wei-tao'
'Ye, Jun-wei'
'Lin, Yuan'
'Ning, Gui-ling'

_publ_section_title
;
 Unprecedented Ring Transformation of an \a,\a&#x2032;-Monosubstituted
 2,4,5-Triphenylpyrylium Salt with \h3-Phosphines: Efficient Synthesis of
 Aryl- and Alkylphosphonium Triphenylcyclopentadienylides
;
_journal_issue 24
_journal_name_full Organometallics
_journal_page_first 6744
_journal_paper_doi 10.1021/om100872f
_journal_volume 29
_journal_year 2010
_chemical_formula_sum 'C26 H26 Cl O5 P'
_chemical_formula_weight 484.89
_chemical_name_systematic
; 
 Trimethyl(2,3,5-triphenyl-1,3-pentadien-5-one)phosphonium perchlorate 
;
_space_group_IT_number 14
_symmetry_cell_setting monoclinic
_symmetry_space_group_name_Hall '-P 2yn'
_symmetry_space_group_name_H-M 'P 1 21/n 1'
_atom_sites_solution_hydrogens geom
_atom_sites_solution_primary direct
_atom_sites_solution_secondary difmap
_audit_creation_method SHELXL-97
_cell_angle_alpha 90.00
_cell_angle_beta 114.767(3)
_cell_angle_gamma 90.00
_cell_formula_units_Z 4
_cell_length_a 10.6802(5)
_cell_length_b 22.1133(10)
_cell_length_c 11.5904(5)
_cell_measurement_reflns_used 31983
_cell_measurement_temperature 293(2)
_cell_measurement_theta_max 27.66
_cell_measurement_theta_min 1.84
_cell_volume 2485.6(2)
_computing_cell_refinement 'SMART (Bruker, 1997)'
_computing_data_collection 'SMART (Bruker, 1997)'
_computing_data_reduction 'SAINT (Bruker, 1997)'
_computing_molecular_graphics 'SHELXP97 (Sheldrick, 1997)'
_computing_publication_material 'SHELXTL (Bruker, 1997)'
_computing_structure_refinement 'SHELXL97 (Sheldrick, 1997)'
_computing_structure_solution 'SHELXS97 (Sheldrick, 1997)'
_diffrn_ambient_temperature 293(2)
_diffrn_detector_area_resol_mean 'Bruker SMART CCD area'
_diffrn_measured_fraction_theta_full 0.984
_diffrn_measured_fraction_theta_max 0.984
_diffrn_measurement_device_type 'CCD area detector'
_diffrn_measurement_method '\f and \w scans'
_diffrn_radiation_monochromator graphite
_diffrn_radiation_source 'fine-focus sealed tube'
_diffrn_radiation_type MoK\a
_diffrn_radiation_wavelength 0.71073
_diffrn_reflns_av_R_equivalents 0.0590
_diffrn_reflns_av_sigmaI/netI 0.0468
_diffrn_reflns_limit_h_max 13
_diffrn_reflns_limit_h_min -13
_diffrn_reflns_limit_k_max 28
_diffrn_reflns_limit_k_min -28
_diffrn_reflns_limit_l_max 15
_diffrn_reflns_limit_l_min -15
_diffrn_reflns_number 31983
_diffrn_reflns_theta_full 27.66
_diffrn_reflns_theta_max 27.66
_diffrn_reflns_theta_min 1.84
_diffrn_standards_decay_% none
_diffrn_standards_interval_count none
_diffrn_standards_interval_time none
_diffrn_standards_number none
_exptl_absorpt_coefficient_mu 0.252
_exptl_absorpt_correction_T_max 0.9702
_exptl_absorpt_correction_T_min 0.9653
_exptl_absorpt_correction_type empirical
_exptl_absorpt_process_details 'SADABS; Sheldrick, (1996)'
_exptl_crystal_colour yellow
_exptl_crystal_density_diffrn 1.296
_exptl_crystal_density_meas ?
_exptl_crystal_density_method 'not measured'
_exptl_crystal_description block
_exptl_crystal_F_000 1016
_exptl_crystal_size_max 0.14
_exptl_crystal_size_mid 0.13
_exptl_crystal_size_min 0.12
_refine_diff_density_max 0.757
_refine_diff_density_min -0.469
_refine_diff_density_rms 0.069
_refine_ls_extinction_coef 0
_refine_ls_extinction_method none
_refine_ls_goodness_of_fit_ref 0.998
_refine_ls_hydrogen_treatment constr
_refine_ls_matrix_type full
_refine_ls_number_parameters 298
_refine_ls_number_reflns 5696
_refine_ls_number_restraints 0
_refine_ls_restrained_S_all 0.998
_refine_ls_R_factor_all 0.1128
_refine_ls_R_factor_gt 0.0736
_refine_ls_shift/su_max 0.001
_refine_ls_shift/su_mean 0.000
_refine_ls_structure_factor_coef Fsqd
_refine_ls_weighting_details 'calc w=1/[\s^2^(Fo^2^)+(0.2000P)^2^+0.0000P] where P=(Fo^2^+2Fc^2^)/3'
_refine_ls_weighting_scheme calc
_refine_ls_wR_factor_gt 0.2385
_refine_ls_wR_factor_ref 0.2833
_reflns_number_gt 3483
_reflns_number_total 5696
_reflns_threshold_expression >2sigma(I)
_cod_data_source_file om100872f_si_002.cif
_cod_data_source_block 3
_cod_depositor_comments
;
The following automatic conversions were performed:

'_symmetry_cell_setting' value 'Monoclinic' changed to 'monoclinic'
according to /home/saulius/struct/CIF-dictionaries/cif_core.dic
dictionary named 'cif_core.dic' version 2.4.1 from 2010-06-29.

Automatic conversion script
Id: cif_fix_values 1715 2011-07-08 13:25:40Z adriana 

The following automatic conversions were performed:

'_exptl_crystal_density_meas' value 'not measured' was changed to '?'
- the value is perceived as not measured.

Automatic conversion script
Id: cif_fix_values 3008 2015-01-20 13:52:24Z robertas 
;
_cod_original_cell_volume 2485.57(19)
_cod_original_sg_symbol_H-M 'P2(1)/n  '
_cod_database_code 4067169

loop_
_symmetry_equiv_pos_as_xyz
'x, y, z'
'-x+1/2, y+1/2, -z+1/2'
'-x, -y, -z'
'x-1/2, -y-1/2, z-1/2'

loop_
_atom_site_label
_atom_site_type_symbol
_atom_site_fract_x
_atom_site_fract_y
_atom_site_fract_z
_atom_site_U_iso_or_equiv
_atom_site_adp_type
_atom_site_occupancy
_atom_site_symmetry_multiplicity
_atom_site_calc_flag
_atom_site_refinement_flags
P1 P 0.47820(8) 0.14841(3) 1.00633(7) 0.0524(2) Uani 1 1 d .
C1 C 0.3601(4) 0.14984(15) 1.0774(3) 0.0774(10) Uani 1 1 d .
H1A H 0.2678 0.1532 1.0124 0.116 Uiso 1 1 calc R
H1B H 0.3798 0.1839 1.1336 0.116 Uiso 1 1 calc R
H1C H 0.3687 0.1132 1.1246 0.116 Uiso 1 1 calc R
C2 C 0.6491(4) 0.14206(18) 1.1296(3) 0.0920(13) Uani 1 1 d .
H2A H 0.6697 0.1772 1.1831 0.138 Uiso 1 1 calc R
H2B H 0.7140 0.1390 1.0924 0.138 Uiso 1 1 calc R
H2C H 0.6552 0.1066 1.1795 0.138 Uiso 1 1 calc R
C3 C 0.4657(4) 0.21755(13) 0.9225(3) 0.0667(9) Uani 1 1 d .
H3A H 0.3741 0.2217 0.8568 0.100 Uiso 1 1 calc R
H3B H 0.5308 0.2171 0.8853 0.100 Uiso 1 1 calc R
H3C H 0.4854 0.2509 0.9805 0.100 Uiso 1 1 calc R
C4 C 0.4288(3) 0.08546(12) 0.9011(3) 0.0508(7) Uani 1 1 d .
H4A H 0.3648 0.0594 0.9095 0.061 Uiso 1 1 calc R
C5 C 0.4715(3) 0.07040(11) 0.8109(2) 0.0445(6) Uani 1 1 d .
C6 C 0.4053(3) 0.02008(11) 0.7218(3) 0.0487(6) Uani 1 1 d .
C7 C 0.4782(3) -0.01288(13) 0.6693(3) 0.0577(7) Uani 1 1 d .
H7A H 0.5701 -0.0036 0.6901 0.069 Uiso 1 1 calc R
C8 C 0.4149(4) -0.05977(14) 0.5855(3) 0.0689(9) Uani 1 1 d .
H8A H 0.4658 -0.0817 0.5516 0.083 Uiso 1 1 calc R
C9 C 0.2826(4) -0.07430(15) 0.5523(3) 0.0713(10) Uani 1 1 d .
H9A H 0.2424 -0.1064 0.4973 0.086 Uiso 1 1 calc R
C10 C 0.2057(4) -0.04030(15) 0.6018(3) 0.0741(10) Uani 1 1 d .
H10A H 0.1133 -0.0494 0.5788 0.089 Uiso 1 1 calc R
C11 C 0.2663(3) 0.00619(13) 0.6836(3) 0.0632(8) Uani 1 1 d .
H11A H 0.2139 0.0290 0.7145 0.076 Uiso 1 1 calc R
C12 C 0.5792(3) 0.10532(10) 0.7888(2) 0.0438(6) Uani 1 1 d .
C13 C 0.5259(3) 0.14855(11) 0.6808(2) 0.0463(6) Uani 1 1 d .
C14 C 0.6130(3) 0.17930(12) 0.6392(3) 0.0558(7) Uani 1 1 d .
H14A H 0.7079 0.1744 0.6831 0.067 Uiso 1 1 calc R
C15 C 0.5629(4) 0.21650(14) 0.5355(3) 0.0702(9) Uani 1 1 d .
H15A H 0.6235 0.2358 0.5088 0.084 Uiso 1 1 calc R
C16 C 0.4229(4) 0.22552(14) 0.4705(3) 0.0715(10) Uani 1 1 d .
H16A H 0.3887 0.2508 0.4000 0.086 Uiso 1 1 calc R
C17 C 0.3334(4) 0.19640(14) 0.5114(3) 0.0697(9) Uani 1 1 d .
H17A H 0.2389 0.2027 0.4690 0.084 Uiso 1 1 calc R
C18 C 0.3844(3) 0.15835(13) 0.6141(3) 0.0587(8) Uani 1 1 d .
H18A H 0.3235 0.1387 0.6399 0.070 Uiso 1 1 calc R
C19 C 0.7142(3) 0.09554(12) 0.8586(3) 0.0512(7) Uani 1 1 d .
H19A H 0.7767 0.1197 0.8430 0.061 Uiso 1 1 calc R
C20 C 0.7705(3) 0.04837(12) 0.9596(3) 0.0514(7) Uani 1 1 d .
C21 C 0.9085(3) 0.05729(12) 1.0664(3) 0.0515(7) Uani 1 1 d .
C22 C 0.9756(3) 0.11277(15) 1.0922(3) 0.0667(9) Uani 1 1 d .
H22A H 0.9375 0.1455 1.0383 0.080 Uiso 1 1 calc R
C23 C 1.1009(4) 0.11943(19) 1.1994(3) 0.0810(11) Uani 1 1 d .
H23A H 1.1467 0.1564 1.2158 0.097 Uiso 1 1 calc R
C24 C 1.1554(4) 0.0725(2) 1.2789(4) 0.0864(12) Uani 1 1 d .
H24A H 1.2364 0.0777 1.3520 0.104 Uiso 1 1 calc R
C25 C 1.0917(4) 0.01641(19) 1.2523(3) 0.0811(11) Uani 1 1 d .
H25A H 1.1325 -0.0162 1.3053 0.097 Uiso 1 1 calc R
C26 C 0.9670(3) 0.00868(14) 1.1468(3) 0.0633(8) Uani 1 1 d .
H26A H 0.9232 -0.0287 1.1303 0.076 Uiso 1 1 calc R
Cl1 Cl 0.03805(8) 0.17501(3) 0.72546(8) 0.0611(2) Uani 1 1 d .
O1 O 0.7047(2) 0.00263(8) 0.9539(2) 0.0644(6) Uani 1 1 d .
O5 O 0.0037(5) 0.14936(19) 0.8165(4) 0.1599(16) Uani 1 1 d .
O4 O -0.0859(4) 0.2008(2) 0.6407(5) 0.187(2) Uani 1 1 d .
O3 O 0.1187(5) 0.22590(17) 0.7644(4) 0.1710(19) Uani 1 1 d .
O2 O 0.0843(6) 0.1385(3) 0.6649(7) 0.275(3) Uani 1 1 d .

loop_
_atom_site_aniso_label
_atom_site_aniso_U_11
_atom_site_aniso_U_22
_atom_site_aniso_U_33
_atom_site_aniso_U_23
_atom_site_aniso_U_13
_atom_site_aniso_U_12
P1 0.0616(5) 0.0477(4) 0.0535(4) -0.0043(3) 0.0297(4) -0.0002(3)
C1 0.106(2) 0.0669(19) 0.085(2) -0.0105(16) 0.065(2) -0.0051(18)
C2 0.089(3) 0.102(3) 0.062(2) -0.0176(19) 0.009(2) 0.028(2)
C3 0.088(2) 0.0511(16) 0.0691(19) -0.0051(13) 0.0408(18) -0.0063(15)
C4 0.0540(15) 0.0460(13) 0.0599(15) -0.0028(11) 0.0313(13) -0.0030(11)
C5 0.0447(13) 0.0416(12) 0.0495(13) -0.0006(10) 0.0218(11) -0.0019(10)
C6 0.0526(15) 0.0432(12) 0.0489(14) 0.0006(11) 0.0199(12) -0.0041(11)
C7 0.0565(16) 0.0583(15) 0.0614(17) -0.0132(13) 0.0276(14) -0.0078(13)
C8 0.081(2) 0.0664(18) 0.0603(17) -0.0196(14) 0.0302(17) -0.0051(16)
C9 0.079(2) 0.0624(18) 0.0620(19) -0.0155(15) 0.0192(17) -0.0135(16)
C10 0.0559(18) 0.0712(19) 0.082(2) -0.0087(18) 0.0159(17) -0.0157(16)
C11 0.0530(17) 0.0610(17) 0.076(2) -0.0102(14) 0.0269(15) -0.0029(13)
C12 0.0497(14) 0.0434(12) 0.0433(13) -0.0020(10) 0.0246(11) -0.0021(11)
C13 0.0542(15) 0.0425(13) 0.0454(13) -0.0043(10) 0.0241(12) -0.0001(11)
C14 0.0607(17) 0.0498(15) 0.0572(16) 0.0003(12) 0.0248(14) -0.0065(13)
C15 0.091(2) 0.0567(17) 0.0677(18) 0.0101(14) 0.0382(18) -0.0105(16)
C16 0.089(2) 0.0542(16) 0.0566(18) 0.0121(14) 0.0163(18) 0.0042(16)
C17 0.068(2) 0.0645(18) 0.0645(19) 0.0047(15) 0.0157(17) 0.0117(16)
C18 0.0552(16) 0.0574(15) 0.0631(17) 0.0080(13) 0.0245(14) 0.0050(13)
C19 0.0472(14) 0.0522(14) 0.0543(15) 0.0038(12) 0.0212(12) -0.0046(12)
C20 0.0513(15) 0.0520(15) 0.0560(15) 0.0044(12) 0.0276(13) -0.0001(12)
C21 0.0493(15) 0.0564(15) 0.0520(14) 0.0031(12) 0.0244(12) 0.0009(12)
C22 0.0559(18) 0.0757(19) 0.0630(18) 0.0060(15) 0.0195(15) -0.0055(16)
C23 0.066(2) 0.094(2) 0.070(2) -0.0120(19) 0.0151(18) -0.0146(19)
C24 0.056(2) 0.123(3) 0.069(2) -0.007(2) 0.0150(18) 0.008(2)
C25 0.071(2) 0.103(3) 0.0597(19) 0.0178(19) 0.0172(18) 0.029(2)
C26 0.0607(18) 0.0681(18) 0.0617(18) 0.0104(14) 0.0263(15) 0.0128(15)
Cl1 0.0526(4) 0.0606(4) 0.0684(5) 0.0059(3) 0.0237(4) -0.0023(3)
O1 0.0648(13) 0.0540(12) 0.0715(14) 0.0085(9) 0.0258(11) -0.0072(9)
O5 0.204(4) 0.149(3) 0.159(3) 0.053(2) 0.107(3) -0.017(3)
O4 0.084(2) 0.214(4) 0.230(5) 0.111(4) 0.034(3) 0.014(3)
O3 0.185(4) 0.140(3) 0.146(3) -0.006(3) 0.028(3) -0.096(3)
O2 0.316(5) 0.159(4) 0.513(9) -0.086(5) 0.334(6) -0.011(4)

loop_
_atom_type_symbol
_atom_type_description
_atom_type_scat_dispersion_real
_atom_type_scat_dispersion_imag
_atom_type_scat_source
C C 0.0033 0.0016 'International Tables Vol C Tables 4.2.6.8 and 6.1.1.4'
H H 0.0000 0.0000 'International Tables Vol C Tables 4.2.6.8 and 6.1.1.4'
O O 0.0106 0.0060 'International Tables Vol C Tables 4.2.6.8 and 6.1.1.4'
P P 0.1023 0.0942 'International Tables Vol C Tables 4.2.6.8 and 6.1.1.4'
Cl Cl 0.1484 0.1585 'International Tables Vol C Tables 4.2.6.8 and 6.1.1.4'

loop_
_geom_angle_atom_site_label_1
_geom_angle_atom_site_label_2
_geom_angle_atom_site_label_3
_geom_angle
_geom_angle_site_symmetry_1
_geom_angle_site_symmetry_3
C1 P1 C4 105.57(15) . .
C1 P1 C3 109.37(17) . .
C4 P1 C3 111.33(14) . .
C1 P1 C2 108.4(2) . .
C4 P1 C2 113.33(15) . .
C3 P1 C2 108.67(19) . .
P1 C1 H1A 109.5 . .
P1 C1 H1B 109.5 . .
H1A C1 H1B 109.5 . .
P1 C1 H1C 109.5 . .
H1A C1 H1C 109.5 . .
H1B C1 H1C 109.5 . .
P1 C2 H2A 109.5 . .
P1 C2 H2B 109.5 . .
H2A C2 H2B 109.5 . .
P1 C2 H2C 109.5 . .
H2A C2 H2C 109.5 . .
H2B C2 H2C 109.5 . .
P1 C3 H3A 109.5 . .
P1 C3 H3B 109.5 . .
H3A C3 H3B 109.5 . .
P1 C3 H3C 109.5 . .
H3A C3 H3C 109.5 . .
H3B C3 H3C 109.5 . .
C5 C4 P1 128.8(2) . .
C5 C4 H4A 115.6 . .
P1 C4 H4A 115.6 . .
C4 C5 C6 120.7(2) . .
C4 C5 C12 122.8(2) . .
C6 C5 C12 116.4(2) . .
C7 C6 C11 117.8(3) . .
C7 C6 C5 120.8(3) . .
C11 C6 C5 121.4(3) . .
C6 C7 C8 120.2(3) . .
C6 C7 H7A 119.9 . .
C8 C7 H7A 119.9 . .
C9 C8 C7 121.8(3) . .
C9 C8 H8A 119.1 . .
C7 C8 H8A 119.1 . .
C8 C9 C10 118.9(3) . .
C8 C9 H9A 120.6 . .
C10 C9 H9A 120.6 . .
C11 C10 C9 120.0(3) . .
C11 C10 H10A 120.0 . .
C9 C10 H10A 120.0 . .
C10 C11 C6 121.3(3) . .
C10 C11 H11A 119.4 . .
C6 C11 H11A 119.4 . .
C19 C12 C13 123.1(2) . .
C19 C12 C5 121.5(2) . .
C13 C12 C5 115.3(2) . .
C14 C13 C18 117.2(3) . .
C14 C13 C12 122.1(2) . .
C18 C13 C12 120.7(3) . .
C15 C14 C13 121.8(3) . .
C15 C14 H14A 119.1 . .
C13 C14 H14A 119.1 . .
C14 C15 C16 120.2(3) . .
C14 C15 H15A 119.9 . .
C16 C15 H15A 119.9 . .
C15 C16 C17 119.3(3) . .
C15 C16 H16A 120.3 . .
C17 C16 H16A 120.3 . .
C18 C17 C16 120.1(3) . .
C18 C17 H17A 120.0 . .
C16 C17 H17A 120.0 . .
C17 C18 C13 121.4(3) . .
C17 C18 H18A 119.3 . .
C13 C18 H18A 119.3 . .
C12 C19 C20 124.3(3) . .
C12 C19 H19A 117.9 . .
C20 C19 H19A 117.9 . .
O1 C20 C21 120.2(2) . .
O1 C20 C19 120.3(3) . .
C21 C20 C19 119.5(2) . .
C26 C21 C22 119.6(3) . .
C26 C21 C20 117.8(3) . .
C22 C21 C20 122.5(2) . .
C21 C22 C23 119.9(3) . .
C21 C22 H22A 120.0 . .
C23 C22 H22A 120.0 . .
C24 C23 C22 120.2(4) . .
C24 C23 H23A 119.9 . .
C22 C23 H23A 119.9 . .
C23 C24 C25 120.4(3) . .
C23 C24 H24A 119.8 . .
C25 C24 H24A 119.8 . .
C24 C25 C26 120.4(3) . .
C24 C25 H25A 119.8 . .
C26 C25 H25A 119.8 . .
C21 C26 C25 119.4(3) . .
C21 C26 H26A 120.3 . .
C25 C26 H26A 120.3 . .
O2 Cl1 O2 0.0(4) 1 .
O2 Cl1 O3 111.1(3) 1 1
O2 Cl1 O3 111.1(3) . 1
O2 Cl1 O3 111.1(3) 1 .
O2 Cl1 O3 111.1(3) . .
O3 Cl1 O3 0.0(4) 1 .
O2 Cl1 O5 116.3(4) 1 .
O2 Cl1 O5 116.3(4) . .
O3 Cl1 O5 114.7(3) 1 .
O3 Cl1 O5 114.7(3) . .
O2 Cl1 O4 109.7(4) 1 .
O2 Cl1 O4 109.7(4) . .
O3 Cl1 O4 100.1(3) 1 .
O3 Cl1 O4 100.1(3) . .
O5 Cl1 O4 103.2(3) . .
O3 O3 Cl1 0(10) 1 .
O2 O2 Cl1 0(10) 1 .

loop_
_geom_bond_atom_site_label_1
_geom_bond_atom_site_label_2
_geom_bond_distance
_geom_bond_site_symmetry_2
P1 C1 1.772(4) .
P1 C4 1.779(3) .
P1 C3 1.786(3) .
P1 C2 1.791(4) .
C1 H1A 0.9600 .
C1 H1B 0.9600 .
C1 H1C 0.9600 .
C2 H2A 0.9600 .
C2 H2B 0.9600 .
C2 H2C 0.9600 .
C3 H3A 0.9600 .
C3 H3B 0.9600 .
C3 H3C 0.9600 .
C4 C5 1.345(4) .
C4 H4A 0.9300 .
C5 C6 1.481(3) .
C5 C12 1.494(4) .
C6 C7 1.380(4) .
C6 C11 1.394(4) .
C7 C8 1.387(4) .
C7 H7A 0.9300 .
C8 C9 1.339(5) .
C8 H8A 0.9300 .
C9 C10 1.401(5) .
C9 H9A 0.9300 .
C10 C11 1.364(4) .
C10 H10A 0.9300 .
C11 H11A 0.9300 .
C12 C19 1.343(4) .
C12 C13 1.486(3) .
C13 C14 1.392(4) .
C13 C18 1.396(4) .
C14 C15 1.367(4) .
C14 H14A 0.9300 .
C15 C16 1.378(5) .
C15 H15A 0.9300 .
C16 C17 1.390(5) .
C16 H16A 0.9300 .
C17 C18 1.371(4) .
C17 H17A 0.9300 .
C18 H18A 0.9300 .
C19 C20 1.493(4) .
C19 H19A 0.9300 .
C20 O1 1.218(3) .
C20 C21 1.489(4) .
C21 C26 1.388(4) .
C21 C22 1.389(4) .
C22 C23 1.402(4) .
C22 H22A 0.9300 .
C23 C24 1.348(5) .
C23 H23A 0.9300 .
C24 C25 1.385(6) .
C24 H24A 0.9300 .
C25 C26 1.390(5) .
C25 H25A 0.9300 .
C26 H26A 0.9300 .
Cl1 O2 1.295(5) 1
Cl1 O2 1.295(5) .
Cl1 O3 1.373(3) 1
Cl1 O3 1.373(3) .
Cl1 O5 1.377(4) .
Cl1 O4 1.398(4) .
O3 O3 0.000(10) 1
O2 O2 0.00(2) 1

loop_
_geom_hbond_atom_site_label_D
_geom_hbond_atom_site_label_H
_geom_hbond_atom_site_label_A
_geom_hbond_distance_DH
_geom_hbond_distance_HA
_geom_hbond_distance_DA
_geom_hbond_angle_DHA
_geom_hbond_site_symmetry_A
C4 H4A O1 0.93 2.43 3.265(4) 148.8 3_657
C18 H18A O2 0.93 2.69 3.521(6) 149.2 1
C2 H2A O3 0.96 2.49 3.390(5) 155.9 4_666
C3 H3A O3 0.96 2.48 3.382(6) 156.5 1
C14 H14A O4 0.93 2.52 3.243(5) 135.0 1_655
C3 H3C O4 0.96 2.52 3.335(6) 142.7 4_666
C1 H1B O4 0.96 2.57 3.380(6) 141.9 4_666
C19 H19A O5 0.93 2.65 3.532(5) 158.5 1_655
